data_7224017
loop_
_publ_author_name
'Maurya, Mannar R.'
'Saini, Neeraj'
'Avecilla, Fernando'

_publ_section_title
;
 Study of temperature dependent three components dynamic covalent assembly
 via Hantzsch reaction catalyzed by dioxido- and
 oxidoperoxidomolybdenum(VI) complexes under solvent free condition
;
_journal_name_full 'RSC Adv.'
_journal_paper_doi 10.1039/C5RA24791H
_journal_year 2016
_chemical_formula_moiety 'C19 H18 Mo N4 O5'
_chemical_formula_sum 'C19 H18 Mo N4 O5'
_chemical_formula_weight 478.31
_chemical_name_systematic
; 
 ? 
;
_space_group_IT_number 14
_symmetry_cell_setting monoclinic
_symmetry_space_group_name_Hall '-P 2yn'
_symmetry_space_group_name_H-M 'P 1 21/n 1'
_atom_sites_solution_hydrogens geom
_atom_sites_solution_primary direct
_atom_sites_solution_secondary difmap
_audit_creation_method SHELXL-97
_audit_update_record
;
2015-11-10 deposited with the CCDC.
2016-01-21 downloaded from the CCDC.
;
_cell_angle_alpha 90.00
_cell_angle_beta 93.017(5)
_cell_angle_gamma 90.00
_cell_formula_units_Z 4
_cell_length_a 9.4209(8)
_cell_length_b 10.7591(10)
_cell_length_c 19.0075(18)
_cell_measurement_reflns_used 29888
_cell_measurement_temperature 296(2)
_cell_measurement_theta_max 56.419
_cell_measurement_theta_min 4.352
_cell_volume 1923.9(3)
_computing_cell_refinement 'SAINT V7.68A (Bruker: Madison, 2009 ) in Apex2 suite'
_computing_data_collection 'Apex2, Bruker Instrument Service v2010, 1-2'
_computing_data_reduction 'SAINT and XPREP Version 2008/2 (Sheldrick, Bruker AXS Inc.)'
_computing_molecular_graphics 'Bruker SHELXTL'
_computing_publication_material 'Bruker SHELXTL'
_computing_structure_refinement 'XL V2008/4 (G. M. Sheldrick, Acta Cryst. (2008). A64, 112-122)'
_computing_structure_solution 'XS V2008/1 (G. M. Sheldrick, Acta Cryst. (2008). A64, 112-122)'
_diffrn_ambient_temperature 296(2)
_diffrn_measured_fraction_theta_full 0.999
_diffrn_measured_fraction_theta_max 0.999
_diffrn_measurement_device_type 'CCD area detector'
_diffrn_measurement_method 'phi and omega scans'
_diffrn_radiation_monochromator graphite
_diffrn_radiation_source 'fine-focus sealed tube'
_diffrn_radiation_type MoK\a
_diffrn_radiation_wavelength 0.71073
_diffrn_reflns_av_R_equivalents 0.0320
_diffrn_reflns_av_unetI/netI 0.0237
_diffrn_reflns_limit_h_max 12
_diffrn_reflns_limit_h_min -12
_diffrn_reflns_limit_k_max 14
_diffrn_reflns_limit_k_min -14
_diffrn_reflns_limit_l_max 25
_diffrn_reflns_limit_l_min -25
_diffrn_reflns_number 28606
_diffrn_reflns_theta_full 28.32
_diffrn_reflns_theta_max 28.32
_diffrn_reflns_theta_min 2.15
_exptl_absorpt_coefficient_mu 0.722
_exptl_absorpt_correction_T_max 0.9313
_exptl_absorpt_correction_T_min 0.8126
_exptl_absorpt_correction_type multi-scan
_exptl_absorpt_process_details SADABS
_exptl_crystal_colour yellow
_exptl_crystal_density_diffrn 1.651
_exptl_crystal_density_method 'not measured'
_exptl_crystal_description block
_exptl_crystal_F_000 968
_exptl_crystal_size_max 0.30
_exptl_crystal_size_mid 0.20
_exptl_crystal_size_min 0.10
_refine_diff_density_max 0.332
_refine_diff_density_min -0.485
_refine_diff_density_rms 0.061
_refine_ls_extinction_method none
_refine_ls_goodness_of_fit_ref 1.045
_refine_ls_hydrogen_treatment mixed
_refine_ls_matrix_type full
_refine_ls_number_parameters 272
_refine_ls_number_reflns 4790
_refine_ls_number_restraints 0
_refine_ls_restrained_S_all 1.045
_refine_ls_R_factor_all 0.0322
_refine_ls_R_factor_gt 0.0245
_refine_ls_shift/su_max 0.001
_refine_ls_shift/su_mean 0.000
_refine_ls_structure_factor_coef Fsqd
_refine_ls_weighting_details 'calc w=1/[\s^2^(Fo^2^)+(0.0270P)^2^+1.0728P] where P=(Fo^2^+2Fc^2^)/3'
_refine_ls_weighting_scheme calc
_refine_ls_wR_factor_gt 0.0609
_refine_ls_wR_factor_ref 0.0650
_reflns_number_gt 4067
_reflns_number_total 4790
_reflns_threshold_expression >2sigma(I)
_cod_data_source_file c5ra24791h2.cif
_cod_data_source_block compound1b
_cod_depositor_comments
;
The following automatic conversions were performed:

'_symmetry_cell_setting' value 'Monoclinic' changed to 'monoclinic'
according to
/usr/data/users/saulius/crontab/automatic-downloads/rss-feeds/RSC/lib/dictionaries/cif_core.dic
dictionary named 'cif_core.dic' version 2.4.2 from 2011-04-26.

Automatic conversion script
Id: cif_fix_values 4268 2015-11-12 08:31:59Z antanas 
;
_cod_original_sg_symbol_Hall -P2yn
_cod_original_sg_symbol_H-M P2(1)/n
_cod_database_code 7224017

loop_
_symmetry_equiv_pos_as_xyz
'x, y, z'
'-x+1/2, y+1/2, -z+1/2'
'-x, -y, -z'
'x-1/2, -y-1/2, z-1/2'

loop_
_atom_site_label
_atom_site_type_symbol
_atom_site_fract_x
_atom_site_fract_y
_atom_site_fract_z
_atom_site_U_iso_or_equiv
_atom_site_adp_type
_atom_site_occupancy
_atom_site_symmetry_multiplicity
_atom_site_calc_flag
_atom_site_refinement_flags
Mo1 Mo 0.317965(15) 0.671244(15) 0.206736(8) 0.02825(6) Uani 1 1 d .
N1 N 0.73358(15) 0.53801(15) 0.19790(8) 0.0291(3) Uani 1 1 d .
O1 O 0.27534(16) 0.77532(16) 0.14245(8) 0.0457(4) Uani 1 1 d .
C1 C 0.60984(18) 0.57083(17) 0.22555(9) 0.0272(4) Uani 1 1 d .
O2 O 0.25602(16) 0.53264(15) 0.17587(8) 0.0443(4) Uani 1 1 d .
N2 N 0.81679(16) 0.47001(15) 0.24604(8) 0.0313(3) Uani 1 1 d .
C2 C 0.60741(18) 0.52011(17) 0.29290(9) 0.0278(4) Uani 1 1 d .
N3 N 0.37848(15) 0.59444(15) 0.31480(8) 0.0300(3) Uani 1 1 d .
O3 O 0.52020(13) 0.64542(12) 0.19111(7) 0.0321(3) Uani 1 1 d .
C3 C 0.74246(19) 0.46005(17) 0.30269(10) 0.0295(4) Uani 1 1 d .
N4 N 0.27176(16) 0.60868(17) 0.36281(8) 0.0347(4) Uani 1 1 d .
O4 O 0.16293(13) 0.71331(14) 0.26859(7) 0.0355(3) Uani 1 1 d .
C4 C 0.8098(2) 0.3965(2) 0.36593(11) 0.0398(5) Uani 1 1 d .
H4C H 0.9001 0.3629 0.3545 0.060 Uiso 1 1 calc R
H4B H 0.7492 0.3305 0.3803 0.060 Uiso 1 1 calc R
H4A H 0.8233 0.4553 0.4037 0.060 Uiso 1 1 calc R
O5 O 0.41868(18) 0.84110(15) 0.27057(10) 0.0459(4) Uani 1 1 d .
H5WB H 0.489(3) 0.875(3) 0.2628(14) 0.056(8) Uiso 1 1 d .
H5WA H 0.366(3) 0.890(3) 0.2864(16) 0.066(9) Uiso 1 1 d .
C5 C 0.49223(19) 0.53542(18) 0.33878(10) 0.0300(4) Uani 1 1 d .
C6 C 0.5018(2) 0.4855(2) 0.41208(11) 0.0483(6) Uani 1 1 d .
H6C H 0.5736 0.5302 0.4395 0.072 Uiso 1 1 calc R
H6B H 0.5263 0.3990 0.4111 0.072 Uiso 1 1 calc R
H6A H 0.4118 0.4954 0.4329 0.072 Uiso 1 1 calc R
C7 C 0.16482(19) 0.66823(18) 0.33436(10) 0.0309(4) Uani 1 1 d .
C8 C 0.03733(19) 0.68925(17) 0.37464(10) 0.0307(4) Uani 1 1 d .
C9 C 0.0388(2) 0.6581(2) 0.44548(11) 0.0423(5) Uani 1 1 d .
H9 H 0.1207 0.6247 0.4675 0.051 Uiso 1 1 calc R
C10 C -0.0804(3) 0.6761(2) 0.48368(12) 0.0504(6) Uani 1 1 d .
H10 H -0.0781 0.6562 0.5313 0.060 Uiso 1 1 calc R
C11 C -0.2027(2) 0.7237(2) 0.45091(13) 0.0473(5) Uani 1 1 d .
H11 H -0.2832 0.7349 0.4765 0.057 Uiso 1 1 calc R
C12 C -0.2062(2) 0.7547(2) 0.38052(13) 0.0427(5) Uani 1 1 d .
H12 H -0.2891 0.7864 0.3587 0.051 Uiso 1 1 calc R
C13 C -0.0860(2) 0.73869(19) 0.34210(11) 0.0361(4) Uani 1 1 d .
H13 H -0.0880 0.7610 0.2948 0.043 Uiso 1 1 calc R
C14 C 0.78317(19) 0.56885(18) 0.13033(10) 0.0309(4) Uani 1 1 d .
C15 C 0.9221(2) 0.6073(2) 0.12608(12) 0.0420(5) Uani 1 1 d .
H15 H 0.9819 0.6126 0.1665 0.050 Uiso 1 1 calc R
C16 C 0.9713(3) 0.6380(3) 0.06110(14) 0.0547(6) Uani 1 1 d .
H16 H 1.0652 0.6630 0.0576 0.066 Uiso 1 1 calc R
C17 C 0.8821(3) 0.6318(3) 0.00144(14) 0.0586(7) Uani 1 1 d .
H17 H 0.9155 0.6533 -0.0421 0.070 Uiso 1 1 calc R
C18 C 0.7440(3) 0.5939(2) 0.00629(12) 0.0522(6) Uani 1 1 d .
H18 H 0.6840 0.5903 -0.0341 0.063 Uiso 1 1 calc R
C19 C 0.6928(2) 0.5608(2) 0.07098(11) 0.0404(5) Uani 1 1 d .
H19 H 0.5996 0.5337 0.0742 0.048 Uiso 1 1 calc R

loop_
_atom_site_aniso_label
_atom_site_aniso_U_11
_atom_site_aniso_U_22
_atom_site_aniso_U_33
_atom_site_aniso_U_23
_atom_site_aniso_U_13
_atom_site_aniso_U_12
Mo1 0.02133(8) 0.03634(10) 0.02736(9) 0.00643(6) 0.00395(6) 0.00108(6)
N1 0.0250(7) 0.0343(8) 0.0283(8) 0.0025(6) 0.0034(6) 0.0045(6)
O1 0.0389(8) 0.0575(10) 0.0414(8) 0.0187(7) 0.0067(6) 0.0103(7)
C1 0.0229(8) 0.0301(9) 0.0286(9) 0.0000(7) 0.0027(7) 0.0005(7)
O2 0.0421(8) 0.0477(9) 0.0435(9) -0.0018(7) 0.0058(7) -0.0099(7)
N2 0.0277(7) 0.0336(8) 0.0323(8) -0.0003(7) -0.0004(6) 0.0073(6)
C2 0.0255(8) 0.0290(9) 0.0288(9) 0.0003(7) 0.0003(7) 0.0007(7)
N3 0.0259(7) 0.0368(9) 0.0278(8) 0.0031(6) 0.0061(6) 0.0013(6)
O3 0.0242(6) 0.0395(7) 0.0333(7) 0.0112(6) 0.0074(5) 0.0052(5)
C3 0.0303(9) 0.0277(9) 0.0304(10) -0.0015(7) 0.0000(7) 0.0023(7)
N4 0.0292(8) 0.0467(10) 0.0288(8) 0.0022(7) 0.0089(6) 0.0039(7)
O4 0.0257(6) 0.0485(8) 0.0328(7) 0.0073(6) 0.0080(5) 0.0047(6)
C4 0.0401(11) 0.0446(12) 0.0344(11) 0.0020(9) -0.0019(8) 0.0145(9)
O5 0.0333(8) 0.0350(9) 0.0708(12) -0.0112(8) 0.0148(8) -0.0051(7)
C5 0.0301(9) 0.0333(10) 0.0268(9) 0.0018(7) 0.0021(7) -0.0009(7)
C6 0.0425(11) 0.0697(16) 0.0329(11) 0.0146(11) 0.0053(9) 0.0129(11)
C7 0.0283(9) 0.0358(10) 0.0292(9) -0.0011(8) 0.0060(7) -0.0028(7)
C8 0.0273(8) 0.0331(10) 0.0325(10) -0.0057(8) 0.0079(7) -0.0028(7)
C9 0.0343(10) 0.0586(14) 0.0346(11) -0.0018(10) 0.0071(9) 0.0017(9)
C10 0.0486(13) 0.0696(17) 0.0344(12) -0.0027(11) 0.0161(10) 0.0034(11)
C11 0.0416(11) 0.0491(13) 0.0533(14) -0.0081(11) 0.0241(10) 0.0029(10)
C12 0.0319(10) 0.0387(12) 0.0582(14) -0.0007(10) 0.0102(9) 0.0066(8)
C13 0.0343(10) 0.0346(10) 0.0401(11) 0.0015(8) 0.0088(8) 0.0015(8)
C14 0.0294(9) 0.0300(9) 0.0337(10) 0.0015(8) 0.0073(7) 0.0063(7)
C15 0.0305(10) 0.0520(13) 0.0440(12) 0.0047(10) 0.0071(9) 0.0021(9)
C16 0.0434(12) 0.0653(16) 0.0576(15) 0.0097(13) 0.0228(11) 0.0006(11)
C17 0.0703(17) 0.0641(16) 0.0436(14) 0.0117(12) 0.0246(13) 0.0117(14)
C18 0.0652(16) 0.0591(15) 0.0320(11) 0.0025(10) 0.0005(11) 0.0142(12)
C19 0.0391(10) 0.0451(12) 0.0370(11) 0.0002(9) 0.0006(9) 0.0036(9)

loop_
_atom_type_symbol
_atom_type_description
_atom_type_scat_dispersion_real
_atom_type_scat_dispersion_imag
_atom_type_scat_source
C C 0.0033 0.0016 'International Tables Vol C Tables 4.2.6.8 and 6.1.1.4'
H H 0.0000 0.0000 'International Tables Vol C Tables 4.2.6.8 and 6.1.1.4'
N N 0.0061 0.0033 'International Tables Vol C Tables 4.2.6.8 and 6.1.1.4'
O O 0.0106 0.0060 'International Tables Vol C Tables 4.2.6.8 and 6.1.1.4'
Mo Mo -1.6832 0.6857 'International Tables Vol C Tables 4.2.6.8 and 6.1.1.4'

loop_
_geom_angle_atom_site_label_1
_geom_angle_atom_site_label_2
_geom_angle_atom_site_label_3
_geom_angle
O1 Mo1 O2 105.56(8)
O1 Mo1 O3 100.36(6)
O2 Mo1 O3 98.18(7)
O1 Mo1 O4 97.10(7)
O2 Mo1 O4 98.96(7)
O3 Mo1 O4 151.21(6)
O1 Mo1 N3 159.83(7)
O2 Mo1 N3 93.37(7)
O3 Mo1 N3 83.42(5)
O4 Mo1 N3 72.65(6)
O1 Mo1 O5 86.14(8)
O2 Mo1 O5 168.30(7)
O3 Mo1 O5 79.67(6)
O4 Mo1 O5 78.86(6)
N3 Mo1 O5 74.98(6)
C1 N1 N2 110.59(15)
C1 N1 C14 128.24(15)
N2 N1 C14 121.13(14)
O3 C1 N1 120.72(16)
O3 C1 C2 130.98(16)
N1 C1 C2 108.15(15)
C3 N2 N1 106.04(14)
C1 C2 C3 103.83(16)
C1 C2 C5 124.21(16)
C3 C2 C5 131.91(17)
C5 N3 N4 115.42(15)
C5 N3 Mo1 131.14(13)
N4 N3 Mo1 113.38(11)
C1 O3 Mo1 127.89(11)
N2 C3 C2 111.34(16)
N2 C3 C4 118.19(17)
C2 C3 C4 130.40(18)
C7 N4 N3 110.67(15)
C7 O4 Mo1 119.90(12)
C3 C4 H4C 109.5
C3 C4 H4B 109.5
H4C C4 H4B 109.5
C3 C4 H4A 109.5
H4C C4 H4A 109.5
H4B C4 H4A 109.5
Mo1 O5 H5WB 126(2)
Mo1 O5 H5WA 118(2)
H5WB O5 H5WA 109(3)
N3 C5 C2 118.40(16)
N3 C5 C6 120.60(17)
C2 C5 C6 121.00(17)
C5 C6 H6C 109.5
C5 C6 H6B 109.5
H6C C6 H6B 109.5
C5 C6 H6A 109.5
H6C C6 H6A 109.5
H6B C6 H6A 109.5
N4 C7 O4 122.89(17)
N4 C7 C8 119.89(17)
O4 C7 C8 117.22(16)
C9 C8 C13 119.27(18)
C9 C8 C7 119.98(18)
C13 C8 C7 120.74(18)
C10 C9 C8 120.6(2)
C10 C9 H9 119.7
C8 C9 H9 119.7
C11 C10 C9 119.8(2)
C11 C10 H10 120.1
C9 C10 H10 120.1
C12 C11 C10 120.4(2)
C12 C11 H11 119.8
C10 C11 H11 119.8
C11 C12 C13 120.1(2)
C11 C12 H12 119.9
C13 C12 H12 119.9
C12 C13 C8 119.8(2)
C12 C13 H13 120.1
C8 C13 H13 120.1
C15 C14 C19 121.18(19)
C15 C14 N1 118.60(17)
C19 C14 N1 120.22(17)
C14 C15 C16 119.2(2)
C14 C15 H15 120.4
C16 C15 H15 120.4
C17 C16 C15 120.4(2)
C17 C16 H16 119.8
C15 C16 H16 119.8
C18 C17 C16 119.9(2)
C18 C17 H17 120.0
C16 C17 H17 120.0
C17 C18 C19 120.7(2)
C17 C18 H18 119.7
C19 C18 H18 119.7
C14 C19 C18 118.6(2)
C14 C19 H19 120.7
C18 C19 H19 120.7

loop_
_geom_bond_atom_site_label_1
_geom_bond_atom_site_label_2
_geom_bond_distance
Mo1 O1 1.6901(14)
Mo1 O2 1.6948(15)
Mo1 O3 1.9634(12)
Mo1 O4 1.9751(13)
Mo1 N3 2.2590(15)
Mo1 O5 2.3645(17)
N1 C1 1.351(2)
N1 N2 1.383(2)
N1 C14 1.429(2)
C1 O3 1.314(2)
C1 C2 1.393(2)
N2 C3 1.319(2)
C2 C3 1.430(2)
C2 C5 1.437(3)
N3 C5 1.307(2)
N3 N4 1.401(2)
C3 C4 1.495(3)
N4 C7 1.289(2)
O4 C7 1.340(2)
C4 H4C 0.9600
C4 H4B 0.9600
C4 H4A 0.9600
O5 H5WB 0.78(3)
O5 H5WA 0.80(3)
C5 C6 1.491(3)
C6 H6C 0.9600
C6 H6B 0.9600
C6 H6A 0.9600
C7 C8 1.475(3)
C8 C9 1.387(3)
C8 C13 1.393(3)
C9 C10 1.383(3)
C9 H9 0.9300
C10 C11 1.379(3)
C10 H10 0.9300
C11 C12 1.378(3)
C11 H11 0.9300
C12 C13 1.390(3)
C12 H12 0.9300
C13 H13 0.9300
C14 C15 1.379(3)
C14 C19 1.380(3)
C15 C16 1.382(3)
C15 H15 0.9300
C16 C17 1.377(4)
C16 H16 0.9300
C17 C18 1.371(4)
C17 H17 0.9300
C18 C19 1.391(3)
C18 H18 0.9300
C19 H19 0.9300

loop_
_geom_hbond_atom_site_label_D
_geom_hbond_atom_site_label_H
_geom_hbond_atom_site_label_A
_geom_hbond_distance_DH
_geom_hbond_distance_HA
_geom_hbond_distance_DA
_geom_hbond_angle_DHA
_geom_hbond_site_symmetry_A
O5 H5WB N2 0.78(3) 2.11(3) 2.884(2) 174(3) 2_655
O5 H5WA O2 0.80(3) 2.07(3) 2.858(2) 174(3) 2

loop_
_geom_torsion_atom_site_label_1
_geom_torsion_atom_site_label_2
_geom_torsion_atom_site_label_3
_geom_torsion_atom_site_label_4
_geom_torsion
N2 N1 C1 O3 173.85(16)
C14 N1 C1 O3 -3.8(3)
N2 N1 C1 C2 -2.1(2)
C14 N1 C1 C2 -179.74(17)
C1 N1 N2 C3 0.9(2)
C14 N1 N2 C3 178.69(16)
O3 C1 C2 C3 -173.03(19)
N1 C1 C2 C3 2.4(2)
O3 C1 C2 C5 4.5(3)
N1 C1 C2 C5 179.90(17)
O1 Mo1 N3 C5 -116.5(2)
O2 Mo1 N3 C5 83.56(18)
O3 Mo1 N3 C5 -14.30(17)
O4 Mo1 N3 C5 -178.10(18)
O5 Mo1 N3 C5 -95.32(18)
O1 Mo1 N3 N4 66.7(2)
O2 Mo1 N3 N4 -93.29(13)
O3 Mo1 N3 N4 168.86(13)
O4 Mo1 N3 N4 5.05(12)
O5 Mo1 N3 N4 87.83(13)
N1 C1 O3 Mo1 162.31(13)
C2 C1 O3 Mo1 -22.8(3)
O1 Mo1 O3 C1 -178.77(16)
O2 Mo1 O3 C1 -71.21(16)
O4 Mo1 O3 C1 54.8(2)
N3 Mo1 O3 C1 21.26(15)
O5 Mo1 O3 C1 97.14(16)
N1 N2 C3 C2 0.7(2)
N1 N2 C3 C4 -176.55(16)
C1 C2 C3 N2 -1.9(2)
C5 C2 C3 N2 -179.17(19)
C1 C2 C3 C4 174.9(2)
C5 C2 C3 C4 -2.3(4)
C5 N3 N4 C7 179.73(17)
Mo1 N3 N4 C7 -2.9(2)
O1 Mo1 O4 C7 -168.69(15)
O2 Mo1 O4 C7 84.26(15)
O3 Mo1 O4 C7 -41.6(2)
N3 Mo1 O4 C7 -6.49(13)
O5 Mo1 O4 C7 -84.07(15)
N4 N3 C5 C2 -178.51(16)
Mo1 N3 C5 C2 4.7(3)
N4 N3 C5 C6 1.4(3)
Mo1 N3 C5 C6 -175.42(16)
C1 C2 C5 N3 4.2(3)
C3 C2 C5 N3 -179.08(19)
C1 C2 C5 C6 -175.7(2)
C3 C2 C5 C6 1.0(3)
N3 N4 C7 O4 -2.6(3)
N3 N4 C7 C8 177.46(16)
Mo1 O4 C7 N4 7.9(3)
Mo1 O4 C7 C8 -172.17(12)
N4 C7 C8 C9 7.6(3)
O4 C7 C8 C9 -172.40(18)
N4 C7 C8 C13 -171.52(19)
O4 C7 C8 C13 8.5(3)
C13 C8 C9 C10 -0.2(3)
C7 C8 C9 C10 -179.3(2)
C8 C9 C10 C11 1.0(4)
C9 C10 C11 C12 -0.8(4)
C10 C11 C12 C13 -0.3(4)
C11 C12 C13 C8 1.1(3)
C9 C8 C13 C12 -0.8(3)
C7 C8 C13 C12 178.28(18)
C1 N1 C14 C15 135.2(2)
N2 N1 C14 C15 -42.2(3)
C1 N1 C14 C19 -44.4(3)
N2 N1 C14 C19 138.21(19)
C19 C14 C15 C16 -0.1(3)
N1 C14 C15 C16 -179.7(2)
C14 C15 C16 C17 0.9(4)
C15 C16 C17 C18 -0.6(4)
C16 C17 C18 C19 -0.4(4)
C15 C14 C19 C18 -0.8(3)
N1 C14 C19 C18 178.75(19)
C17 C18 C19 C14 1.1(4)
